data_2014672
loop_
_publ_author_name
'Gao, En-Qing'

_publ_section_title
;
 1,4-Diphenyl-1,4-di-4-pyridyl-2,3-diaza-1,3-butadiene: weak
 C---H&#x00B7;&#x00B7;&#x00B7;N and C---H&#x00B7;&#x00B7;&#x00B7;\p
 hydrogen bonds
;
_journal_issue 2
_journal_name_full 'Acta Crystallographica Section C'
_journal_page_first o110
_journal_page_last o111
_journal_paper_doi 10.1107/S0108270104034079
_journal_volume 61
_journal_year 2005
_chemical_formula_iupac 'C24 H18 N4'
_chemical_formula_moiety 'C24 H18 N4'
_chemical_formula_sum 'C24 H18 N4'
_chemical_formula_weight 362.42
_chemical_name_systematic
;
1,4-Diphenyl-1,4-di-4-pyridyl-2,3-diaza-1,3-butadiene
;
_space_group_IT_number 2
_symmetry_cell_setting triclinic
_symmetry_space_group_name_Hall '-P 1'
_symmetry_space_group_name_H-M 'P -1'
_atom_sites_solution_hydrogens difmap
_atom_sites_solution_primary direct
_atom_sites_solution_secondary difmap
_cell_angle_alpha 93.35(3)
_cell_angle_beta 91.28(3)
_cell_angle_gamma 96.00(3)
_cell_formula_units_Z 1
_cell_length_a 6.1251(12)
_cell_length_b 7.3258(15)
_cell_length_c 10.456(2)
_cell_measurement_reflns_used 6326
_cell_measurement_temperature 293(2)
_cell_measurement_theta_max 27.485
_cell_measurement_theta_min 3.395
_cell_volume 465.62(16)
_computing_cell_refinement 'HKL SCALEPACK (Otwinowski & Minor, 1997)'
_computing_data_collection 'COLLECT (Nonius, 1998)'
_computing_data_reduction 'HKL DENZO (Otwinowski & Minor, 1997) and MAXUS (Mackay <i>et al.</i>, 1998)'
_computing_molecular_graphics 'SHELXTL (Sheldrick, 1997b)'
_computing_publication_material SHELXL97
_computing_structure_refinement 'SHELXL97 (Sheldrick, 1997a)'
_computing_structure_solution 'SHELXS97 (Sheldrick, 1997a)'
_diffrn_ambient_temperature 293(2)
_diffrn_detector_area_resol_mean 0.76
_diffrn_measured_fraction_theta_full 0.987
_diffrn_measured_fraction_theta_max 0.987
_diffrn_measurement_device_type 'Nonius KappaCCD area-detector'
_diffrn_measurement_method '\f and \w'
_diffrn_radiation_monochromator graphite
_diffrn_radiation_type MoK\a
_diffrn_radiation_wavelength 0.71073
_diffrn_reflns_av_R_equivalents 0.0357
_diffrn_reflns_av_sigmaI/netI 0.0342
_diffrn_reflns_limit_h_max 7
_diffrn_reflns_limit_h_min -7
_diffrn_reflns_limit_k_max 9
_diffrn_reflns_limit_k_min -9
_diffrn_reflns_limit_l_max 13
_diffrn_reflns_limit_l_min -13
_diffrn_reflns_number 10946
_diffrn_reflns_theta_full 27.49
_diffrn_reflns_theta_max 27.49
_diffrn_reflns_theta_min 3.51
_diffrn_standards_decay_% 0
_diffrn_standards_number 0
_exptl_absorpt_coefficient_mu 0.079
_exptl_absorpt_correction_T_max 0.998
_exptl_absorpt_correction_T_min 0.969
_exptl_absorpt_correction_type empirical
_exptl_absorpt_process_details '(Blessing, 1995, 1997)'
_exptl_crystal_colour yellow
_exptl_crystal_density_diffrn 1.293
_exptl_crystal_density_meas ?
_exptl_crystal_density_method 'not measured'
_exptl_crystal_description rod
_exptl_crystal_F_000 190
_exptl_crystal_size_max 0.4
_exptl_crystal_size_mid 0.15
_exptl_crystal_size_min 0.15
_refine_diff_density_max 0.185
_refine_diff_density_min -0.146
_refine_ls_extinction_coef 0.080(13)
_refine_ls_extinction_expression Fc^*^=kFc[1+0.001xFc^2^\l^3^/sin(2\q)]^-1/4^
_refine_ls_extinction_method 'SHELXL97 (Sheldrick, 1997a)'
_refine_ls_goodness_of_fit_ref 1.048
_refine_ls_hydrogen_treatment refall
_refine_ls_matrix_type full
_refine_ls_number_parameters 164
_refine_ls_number_reflns 2101
_refine_ls_number_restraints 0
_refine_ls_restrained_S_all 1.048
_refine_ls_R_factor_all 0.0591
_refine_ls_R_factor_gt 0.0411
_refine_ls_shift/su_max 0.000
_refine_ls_shift/su_mean 0.000
_refine_ls_structure_factor_coef Fsqd
_refine_ls_weighting_details 'calc w = 1/[\s^2^(Fo^2^)+(0.0535P)^2^+0.0573P] where P=(Fo^2^+2Fc^2^)/3'
_refine_ls_weighting_scheme calc
_refine_ls_wR_factor_gt 0.1003
_refine_ls_wR_factor_ref 0.1095
_reflns_number_gt 1637
_reflns_number_total 2101
_reflns_threshold_expression I>2\s(I)
_cod_data_source_file fr1518.cif
_cod_data_source_block I
_cod_depositor_comments
;
The following automatic conversions were performed:

'_exptl_crystal_density_meas' value 'not measured' was changed to '?'
- the value is perceived as not measured.

Automatic conversion script
Id: cif_fix_values 3008 2015-01-20 13:52:24Z robertas 
;
_cod_original_sg_symbol_H-M P-1
_cod_database_code 2014672
_cod_database_fobs_code 2014672

loop_
_symmetry_equiv_pos_as_xyz
'x, y, z'
'-x, -y, -z'

loop_
_atom_site_label
_atom_site_fract_x
_atom_site_fract_y
_atom_site_fract_z
_atom_site_U_iso_or_equiv
_atom_site_adp_type
_atom_site_calc_flag
_atom_site_refinement_flags
_atom_site_occupancy
_atom_site_disorder_assembly
_atom_site_disorder_group
_atom_site_type_symbol
C1 0.14151(19) 0.29594(16) 0.13918(11) 0.0344(3) Uani d . 1 . . C
C2 0.1134(2) 0.21261(19) 0.25500(13) 0.0444(3) Uani d . 1 . . C
H2 0.224(3) 0.242(2) 0.3250(16) 0.059(4) Uiso d . 1 . . H
C3 -0.0681(3) 0.0872(2) 0.27047(16) 0.0551(4) Uani d . 1 . . C
H3 -0.085(3) 0.028(3) 0.3513(19) 0.079(6) Uiso d . 1 . . H
C4 -0.2246(3) 0.0470(2) 0.17276(16) 0.0563(4) Uani d . 1 . . C
H4 -0.348(3) -0.038(2) 0.1856(17) 0.070(5) Uiso d . 1 . . H
C5 -0.1993(2) 0.1312(2) 0.05942(15) 0.0499(4) Uani d . 1 . . C
H5 -0.312(3) 0.103(2) -0.0108(17) 0.063(5) Uiso d . 1 . . H
C6 -0.0172(2) 0.25409(18) 0.04132(13) 0.0402(3) Uani d . 1 . . C
H6 0.005(2) 0.315(2) -0.0395(16) 0.054(4) Uiso d . 1 . . H
C7 0.43509(19) 0.54309(16) 0.23360(11) 0.0339(3) Uani d . 1 . . C
C8 0.3185(2) 0.6749(2) 0.29159(13) 0.0476(3) Uani d . 1 . . C
H8 0.173(3) 0.695(2) 0.2589(15) 0.058(4) Uiso d . 1 . . H
C9 0.4109(3) 0.7808(2) 0.39721(14) 0.0570(4) Uani d . 1 . . C
H9 0.329(3) 0.878(3) 0.4368(18) 0.080(6) Uiso d . 1 . . H
C10 0.7139(2) 0.6298(2) 0.39438(13) 0.0511(4) Uani d . 1 . . C
H10 0.859(3) 0.616(2) 0.4341(17) 0.065(5) Uiso d . 1 . . H
C11 0.6387(2) 0.5212(2) 0.28614(13) 0.0450(3) Uani d . 1 . . C
H11 0.726(3) 0.434(2) 0.2508(15) 0.056(4) Uiso d . 1 . . H
C12 0.33808(18) 0.42629(16) 0.11961(11) 0.0328(3) Uani d . 1 . . C
N1 0.6060(2) 0.75934(18) 0.44989(11) 0.0547(3) Uani d . 1 . . N
N2 0.40933(16) 0.43361(14) 0.00485(9) 0.0375(3) Uani d . 1 . . N

loop_
_atom_site_aniso_label
_atom_site_aniso_U_11
_atom_site_aniso_U_22
_atom_site_aniso_U_33
_atom_site_aniso_U_12
_atom_site_aniso_U_13
_atom_site_aniso_U_23
C1 0.0346(6) 0.0335(6) 0.0343(6) 0.0020(5) 0.0014(5) -0.0020(5)
C2 0.0470(7) 0.0465(7) 0.0386(7) -0.0013(6) 0.0025(6) 0.0042(6)
C3 0.0609(9) 0.0494(8) 0.0538(9) -0.0057(7) 0.0116(7) 0.0099(7)
C4 0.0481(8) 0.0451(8) 0.0720(10) -0.0118(6) 0.0110(7) -0.0007(7)
C5 0.0401(7) 0.0467(8) 0.0596(9) -0.0038(6) -0.0052(6) -0.0079(7)
C6 0.0392(7) 0.0392(7) 0.0410(7) 0.0020(5) -0.0032(5) -0.0020(5)
C7 0.0358(6) 0.0358(6) 0.0287(6) -0.0028(5) 0.0025(4) 0.0010(4)
C8 0.0445(7) 0.0551(8) 0.0421(7) 0.0081(6) -0.0007(6) -0.0093(6)
C9 0.0662(10) 0.0565(9) 0.0464(8) 0.0080(7) 0.0024(7) -0.0157(7)
C10 0.0478(8) 0.0608(9) 0.0420(7) -0.0024(7) -0.0102(6) -0.0007(6)
C11 0.0426(7) 0.0505(8) 0.0412(7) 0.0061(6) -0.0038(5) -0.0040(6)
C12 0.0325(6) 0.0350(6) 0.0305(6) 0.0032(5) -0.0004(4) -0.0008(4)
N1 0.0647(8) 0.0570(8) 0.0383(6) -0.0064(6) -0.0042(5) -0.0073(5)
N2 0.0368(5) 0.0413(6) 0.0324(5) -0.0042(4) 0.0017(4) -0.0017(4)

loop_
_atom_type_symbol
_atom_type_description
_atom_type_scat_dispersion_real
_atom_type_scat_dispersion_imag
_atom_type_scat_source
C C 0.0033 0.0016 'International Tables Vol C Tables 4.2.6.8 and 6.1.1.4'
H H 0.0000 0.0000 'International Tables Vol C Tables 4.2.6.8 and 6.1.1.4'
N N 0.0061 0.0033 'International Tables Vol C Tables 4.2.6.8 and 6.1.1.4'

loop_
_geom_angle_atom_site_label_1
_geom_angle_atom_site_label_2
_geom_angle_atom_site_label_3
_geom_angle_site_symmetry_3
_geom_angle
C2 C1 C6 . 119.09(12)
C2 C1 C12 . 120.62(11)
C6 C1 C12 . 120.29(11)
C3 C2 C1 . 119.90(13)
C3 C2 H2 . 120.5(9)
C1 C2 H2 . 119.6(9)
C4 C3 C2 . 120.44(14)
C4 C3 H3 . 120.3(11)
C2 C3 H3 . 119.2(11)
C5 C4 C3 . 119.80(13)
C5 C4 H4 . 121.1(11)
C3 C4 H4 . 119.1(11)
C4 C5 C6 . 120.59(14)
C4 C5 H5 . 119.9(10)
C6 C5 H5 . 119.5(10)
C5 C6 C1 . 120.16(13)
C5 C6 H6 . 121.9(9)
C1 C6 H6 . 118.0(9)
C11 C7 C8 . 117.65(12)
C11 C7 C12 . 122.11(11)
C8 C7 C12 . 120.22(11)
C7 C8 C9 . 119.26(13)
C7 C8 H8 . 120.9(10)
C9 C8 H8 . 119.9(10)
N1 C9 C8 . 123.67(14)
N1 C9 H9 . 117.4(11)
C8 C9 H9 . 119.0(11)
N1 C10 C11 . 124.37(14)
N1 C10 H10 . 115.3(10)
C11 C10 H10 . 120.3(10)
C7 C11 C10 . 118.77(13)
C7 C11 H11 . 121.7(9)
C10 C11 H11 . 119.5(9)
N2 C12 C1 . 117.23(10)
N2 C12 C7 . 124.96(11)
C1 C12 C7 . 117.79(10)
C10 N1 C9 . 116.24(12)
C12 N2 N2 2_665 112.96(12)

loop_
_geom_bond_atom_site_label_1
_geom_bond_atom_site_label_2
_geom_bond_site_symmetry_2
_geom_bond_distance
_geom_bond_publ_flag
C1 C2 . 1.3938(18) ?
C1 C6 . 1.3938(17) ?
C1 C12 . 1.4821(17) ?
C2 C3 . 1.385(2) ?
C2 H2 . 0.986(16) ?
C3 C4 . 1.382(2) ?
C3 H3 . 0.98(2) ?
C4 C5 . 1.372(2) ?
C4 H4 . 0.944(18) ?
C5 C6 . 1.3818(19) ?
C5 H5 . 0.994(17) ?
C6 H6 . 0.985(17) ?
C7 C11 . 1.3799(18) ?
C7 C8 . 1.3803(18) ?
C7 C12 . 1.4996(16) ?
C8 C9 . 1.386(2) ?
C8 H8 . 0.978(16) ?
C9 N1 . 1.333(2) ?
C9 H9 . 0.994(18) ?
C10 N1 . 1.3262(19) ?
C10 C11 . 1.3861(19) ?
C10 H10 . 0.989(17) ?
C11 H11 . 0.939(16) ?
C12 N2 . 1.2882(15) ?
N2 N2 2_665 1.4074(19) ?

loop_
_geom_hbond_atom_site_label_D
_geom_hbond_atom_site_label_H
_geom_hbond_atom_site_label_A
_geom_hbond_site_symmetry_A
_geom_hbond_distance_DH
_geom_hbond_distance_HA
_geom_hbond_distance_DA
_geom_hbond_angle_DHA
C2 H2 N1 2_666 0.986(16) 2.553(17) 3.483(2) 157.2(12)

loop_
_geom_torsion_atom_site_label_1
_geom_torsion_atom_site_label_2
_geom_torsion_atom_site_label_3
_geom_torsion_atom_site_label_4
_geom_torsion_site_symmetry_4
_geom_torsion
C6 C1 C2 C3 . 1.38(19)
C12 C1 C2 C3 . -178.17(12)
C1 C2 C3 C4 . -1.5(2)
C2 C3 C4 C5 . 0.4(2)
C3 C4 C5 C6 . 0.9(2)
C4 C5 C6 C1 . -1.0(2)
C2 C1 C6 C5 . -0.15(18)
C12 C1 C6 C5 . 179.40(11)
C11 C7 C8 C9 . 1.2(2)
C12 C7 C8 C9 . 179.71(13)
C7 C8 C9 N1 . -2.2(2)
C8 C7 C11 C10 . 0.83(19)
C12 C7 C11 C10 . -177.65(12)
N1 C10 C11 C7 . -2.2(2)
C2 C1 C12 N2 . 148.94(12)
C6 C1 C12 N2 . -30.60(16)
C2 C1 C12 C7 . -32.72(16)
C6 C1 C12 C7 . 147.74(11)
C11 C7 C12 N2 . -69.45(17)
C8 C7 C12 N2 . 112.11(15)
C11 C7 C12 C1 . 112.35(13)
C8 C7 C12 C1 . -66.09(16)
C11 C10 N1 C9 . 1.3(2)
C8 C9 N1 C10 . 0.9(2)
C1 C12 N2 N2 2_665 177.58(11)
C7 C12 N2 N2 2_665 -0.63(19)
